data_3500115
loop_
_publ_author_name
'Maris, Thierry'
'Zouari, Ridha'
'Chanh, N'Guyen Ba'

_publ_section_references
;
CAD-4 Software. (1989) Enraf--Nonius, Delft, The Netherlands.

Dolomanov, O.V., Bourhis, L.J., Gildea, R.J, Howard, J.A.K. & Puschmann, H.
 (2009), J. Appl. Cryst. 42, 339-341.

North, A. C. T., Phillips, D. C. & Mathews, F. S. (1968). 
Acta Cryst. A24, 351--359

Sheldrick, G.M. (2008). Acta Cryst. A64, 112-122.

Sheldrick, G.M. (2015). Acta Cryst. A71, 3-8.

XCAD4. (1995) University of Marburg, Germany.  
;
_publ_section_title
;
 1,3 propanediammonium tetrachloropalladate (II)
;
_journal_name_full 'Personal communication to COD'
_journal_year 2021
_chemical_formula_moiety 'Cl4 Pd, C3 H12 N2'
_chemical_formula_sum 'C3 H12 Cl4 N2 Pd'
_chemical_formula_weight 324.35
_chemical_name_common '1,3 propanediammonium tetrachloropalladate (II)'
_chemical_name_systematic
;
propane-1,3-diaminium tetrachloro-palladium(ii)
;
_space_group_crystal_system monoclinic
_space_group_IT_number 14
_space_group_name_Hall '-P 2yn'
_space_group_name_H-M_alt 'P 1 21/n 1'
_atom_sites_solution_hydrogens mixed
_atom_sites_solution_primary dual
_audit_creation_date 2019-05-03
_audit_creation_method
;
Olex2 1.2
(compiled 2018.05.29 svn.r3508 for OlexSys, GUI svn.r5506)
;
_cell_angle_alpha 90
_cell_angle_beta 97.378(1)
_cell_angle_gamma 90
_cell_formula_units_Z 4
_cell_length_a 8.004(2)
_cell_length_b 7.291(3)
_cell_length_c 16.881(4)
_cell_measurement_reflns_used 25
_cell_measurement_temperature 297(2)
_cell_measurement_theta_max 24.4
_cell_measurement_theta_min 5.1
_cell_volume 977.0(5)
_computing_cell_refinement
;
CAD-4 Software. (1989) Enraf--Nonius, Delft, The Netherlands.
;
_computing_data_collection
;
CAD-4 Software. (1989) Enraf--Nonius, Delft, The Netherlands.
;
_computing_data_reduction
;
XCAD4. (1995) University of Marburg, Germany.
;
_computing_molecular_graphics 'Olex2 (Dolomanov et al., 2009)'
_computing_publication_material 'Olex2 (Dolomanov et al., 2009)'
_computing_structure_refinement 'XL (Sheldrick, 2015)'
_computing_structure_solution 'XS (Sheldrick, 2008)'
_diffrn_ambient_temperature 297
_diffrn_measured_fraction_theta_full 0.983
_diffrn_measured_fraction_theta_max 0.983
_diffrn_measurement_device_type 'Nonius CAD4'
_diffrn_measurement_method \w/2\q
_diffrn_radiation_monochromator graphite
_diffrn_radiation_type MoK\a
_diffrn_radiation_wavelength 0.7107
_diffrn_reflns_av_R_equivalents 0.0211
_diffrn_reflns_av_unetI/netI 0.0310
_diffrn_reflns_Laue_measured_fraction_full 0.983
_diffrn_reflns_Laue_measured_fraction_max 0.983
_diffrn_reflns_limit_h_max 9
_diffrn_reflns_limit_h_min -9
_diffrn_reflns_limit_k_max 8
_diffrn_reflns_limit_k_min -8
_diffrn_reflns_limit_l_max 19
_diffrn_reflns_limit_l_min -20
_diffrn_reflns_number 1765
_diffrn_reflns_point_group_measured_fraction_full 0.983
_diffrn_reflns_point_group_measured_fraction_max 0.983
_diffrn_reflns_theta_full 24.952
_diffrn_reflns_theta_max 24.952
_diffrn_reflns_theta_min 2.695
_diffrn_source 'fine-focus sealed tube'
_exptl_absorpt_coefficient_mu 2.929
_exptl_absorpt_correction_T_max 0.7785
_exptl_absorpt_correction_T_min 0.5651
_exptl_absorpt_correction_type psi-scan
_exptl_absorpt_process_details
;
North, A. C. T., Phillips, D. C. & Mathews, F. S. (1968). 
Acta Cryst. A24, 351--359. 
;
_exptl_crystal_colour black
_exptl_crystal_colour_primary black
_exptl_crystal_density_diffrn 2.205
_exptl_crystal_description plate
_exptl_crystal_F_000 632
_exptl_crystal_size_max 0.22
_exptl_crystal_size_mid 0.15
_exptl_crystal_size_min 0.07
_geom_special_details
;
 All esds (except the esd in the dihedral angle between two l.s. planes)
 are estimated using the full covariance matrix.  The cell esds are taken
 into account individually in the estimation of esds in distances, angles
 and torsion angles; correlations between esds in cell parameters are only
 used when they are defined by crystal symmetry.  An approximate (isotropic)
 treatment of cell esds is used for estimating esds involving l.s. planes.
;
_refine_diff_density_max 0.603
_refine_diff_density_min -0.481
_refine_diff_density_rms 0.091
_refine_ls_extinction_coef .
_refine_ls_extinction_method none
_refine_ls_goodness_of_fit_ref 1.082
_refine_ls_hydrogen_treatment mixed
_refine_ls_matrix_type full
_refine_ls_number_parameters 118
_refine_ls_number_reflns 1681
_refine_ls_number_restraints 0
_refine_ls_restrained_S_all 1.082
_refine_ls_R_factor_all 0.0491
_refine_ls_R_factor_gt 0.0244
_refine_ls_shift/su_max 0.000
_refine_ls_shift/su_mean 0.000
_refine_ls_structure_factor_coef Fsqd
_refine_ls_weighting_details 'w=1/[\s^2^(Fo^2^)+(0.0090P)^2^+2.4063P] where P=(Fo^2^+2Fc^2^)/3'
_refine_ls_weighting_scheme calc
_refine_ls_wR_factor_gt 0.0506
_refine_ls_wR_factor_ref 0.0558
_refine_special_details
;
1. Fixed Uiso
 At 1.2 times of:
  All C(H,H) groups
2.a Secondary CH2 refined with riding coordinates:
 C2(H2A,H2B), C3(H3A,H3B), C4(H4A,H4B)
;
_reflns_Friedel_coverage 0.000
_reflns_Friedel_fraction_full .
_reflns_Friedel_fraction_max .
_reflns_number_gt 1213
_reflns_number_total 1682
_reflns_special_details
;
 Reflections were merged by SHELXL according to the crystal
 class for the calculation of statistics and refinement.
 
 _reflns_Friedel_fraction is defined as the number of unique
 Friedel pairs measured divided by the number that would be
 possible theoretically, ignoring centric projections and
 systematic absences.
;
_reflns_threshold_expression 'I > 2\s(I)'
_cod_data_source_file 2c3pd.cif
_cod_data_source_block 2c3pd
_cod_depositor_comments
;Changed Common Name

 Title Changed to match the compound name
;
_cod_database_code 3500115
_cod_database_fobs_code 3500115

loop_
_space_group_symop_id
_space_group_symop_operation_xyz
1 'x, y, z'
2 '-x+1/2, y+1/2, -z+1/2'
3 '-x, -y, -z'
4 'x-1/2, -y-1/2, z-1/2'

loop_
_atom_site_label
_atom_site_type_symbol
_atom_site_fract_x
_atom_site_fract_y
_atom_site_fract_z
_atom_site_U_iso_or_equiv
_atom_site_adp_type
_atom_site_occupancy
_atom_site_site_symmetry_order
_atom_site_calc_flag
_atom_site_refinement_flags_posn
_atom_site_refinement_flags_adp
_atom_site_refinement_flags_occupancy
_atom_site_disorder_assembly
_atom_site_disorder_group
Cl3 Cl 0.09188(15) 0.46981(19) 0.63543(7) 0.0356(3) Uani 1 1 d . . . . .
Cl4 Cl 0.19677(15) 0.28557(17) 0.47302(8) 0.0336(3) Uani 1 1 d . . . . .
Pd2 Pd 0.000000 0.500000 0.500000 0.02172(13) Uani 1 2 d S T P . .
Pd1 Pd 0.500000 1.000000 0.500000 0.02243(13) Uani 1 2 d S T P . .
Cl1 Cl 0.51584(15) 1.0194(2) 0.36379(7) 0.0362(3) Uani 1 1 d . . . . .
Cl2 Cl 0.29119(15) 0.78133(17) 0.47858(7) 0.0322(3) Uani 1 1 d . . . . .
N1 N 0.5776(7) 0.4916(9) 0.1161(3) 0.0366(11) Uani 1 1 d . . . . .
H1A H 0.496(7) 0.537(8) 0.089(3) 0.038(18) Uiso 1 1 d . . . . .
H1B H 0.655(9) 0.544(10) 0.102(4) 0.07(2) Uiso 1 1 d . . . . .
H1C H 0.565(10) 0.358(13) 0.106(5) 0.12(3) Uiso 1 1 d . . . . .
C2 C 0.5690(7) 0.5387(9) 0.2000(3) 0.0455(15) Uani 1 1 d . . . . .
H2A H 0.671179 0.497439 0.232240 0.055 Uiso 1 1 calc R . . . .
H2B H 0.562924 0.670967 0.205143 0.055 Uiso 1 1 calc R . . . .
C3 C 0.4232(7) 0.4558(10) 0.2305(3) 0.0524(17) Uani 1 1 d . . . . .
H3A H 0.444691 0.325746 0.238408 0.063 Uiso 1 1 calc R . . . .
H3B H 0.326151 0.468309 0.190088 0.063 Uiso 1 1 calc R . . . .
C4 C 0.3796(6) 0.5355(9) 0.3072(3) 0.0411(14) Uani 1 1 d . . . . .
H4A H 0.372493 0.667761 0.301529 0.049 Uiso 1 1 calc R . . . .
H4B H 0.268982 0.491398 0.315695 0.049 Uiso 1 1 calc R . . . .
N5 N 0.4986(7) 0.4924(11) 0.3783(3) 0.0409(12) Uani 1 1 d . . . . .
H5A H 0.591(8) 0.518(9) 0.372(3) 0.05(2) Uiso 1 1 d . . . . .
H5B H 0.468(10) 0.566(12) 0.414(5) 0.10(3) Uiso 1 1 d . . . . .
H5C H 0.502(10) 0.384(12) 0.387(5) 0.09(3) Uiso 1 1 d . . . . .

loop_
_atom_site_aniso_label
_atom_site_aniso_U_11
_atom_site_aniso_U_22
_atom_site_aniso_U_33
_atom_site_aniso_U_23
_atom_site_aniso_U_13
_atom_site_aniso_U_12
Cl3 0.0327(6) 0.0447(8) 0.0281(6) 0.0015(6) -0.0009(4) 0.0007(6)
Cl4 0.0279(6) 0.0287(6) 0.0456(7) 0.0000(6) 0.0100(5) 0.0071(5)
Pd2 0.0174(2) 0.0219(3) 0.0258(2) 0.0012(3) 0.00240(17) 0.0006(2)
Pd1 0.0180(2) 0.0220(3) 0.0276(3) 0.0007(3) 0.00417(17) -0.0009(2)
Cl1 0.0305(6) 0.0495(8) 0.0288(6) 0.0017(7) 0.0048(4) -0.0039(7)
Cl2 0.0273(6) 0.0285(6) 0.0413(7) -0.0023(6) 0.0059(5) -0.0081(5)
N1 0.032(3) 0.050(3) 0.028(2) 0.002(3) 0.005(2) -0.001(3)
C2 0.049(3) 0.056(4) 0.032(3) -0.007(3) 0.008(2) -0.008(3)
C3 0.040(3) 0.080(5) 0.037(3) 0.001(3) 0.003(2) -0.009(3)
C4 0.034(3) 0.058(4) 0.032(3) 0.000(3) 0.005(2) 0.009(3)
N5 0.037(3) 0.055(4) 0.031(2) -0.004(3) 0.009(2) 0.000(3)

loop_
_atom_type_symbol
_atom_type_description
_atom_type_scat_dispersion_real
_atom_type_scat_dispersion_imag
_atom_type_scat_source
C C 0.0033 0.0016 'International Tables Vol C Tables 4.2.6.8 and 6.1.1.4'
H H 0.0000 0.0000 'International Tables Vol C Tables 4.2.6.8 and 6.1.1.4'
N N 0.0061 0.0033 'International Tables Vol C Tables 4.2.6.8 and 6.1.1.4'
Cl Cl 0.1484 0.1585 'International Tables Vol C Tables 4.2.6.8 and 6.1.1.4'
Pd Pd -0.9988 1.0072 'International Tables Vol C Tables 4.2.6.8 and 6.1.1.4'

loop_
_geom_angle_atom_site_label_1
_geom_angle_atom_site_label_2
_geom_angle_atom_site_label_3
_geom_angle
_geom_angle_site_symmetry_1
_geom_angle_site_symmetry_3
Cl3 Pd2 Cl3 180.0 3_566 .
Cl4 Pd2 Cl3 89.55(5) . .
Cl4 Pd2 Cl3 90.45(5) . 3_566
Cl4 Pd2 Cl3 89.55(5) 3_566 3_566
Cl4 Pd2 Cl3 90.45(5) 3_566 .
Cl4 Pd2 Cl4 180.0 . 3_566
Cl1 Pd1 Cl1 180.0 3_676 .
Cl2 Pd1 Cl1 89.00(4) 3_676 .
Cl2 Pd1 Cl1 89.00(4) . 3_676
Cl2 Pd1 Cl1 91.00(4) . .
Cl2 Pd1 Cl1 91.00(4) 3_676 3_676
Cl2 Pd1 Cl2 180.0 . 3_676
H1A N1 H1B 104(6) . .
H1A N1 H1C 104(6) . .
H1B N1 H1C 119(7) . .
C2 N1 H1A 108(4) . .
C2 N1 H1B 108(5) . .
C2 N1 H1C 112(5) . .
N1 C2 H2A 109.1 . .
N1 C2 H2B 109.1 . .
H2A C2 H2B 107.9 . .
C3 C2 N1 112.4(5) . .
C3 C2 H2A 109.1 . .
C3 C2 H2B 109.1 . .
C2 C3 H3A 108.5 . .
C2 C3 H3B 108.5 . .
C2 C3 C4 115.3(5) . .
H3A C3 H3B 107.5 . .
C4 C3 H3A 108.5 . .
C4 C3 H3B 108.5 . .
C3 C4 H4A 108.5 . .
C3 C4 H4B 108.5 . .
H4A C4 H4B 107.5 . .
N5 C4 C3 115.1(5) . .
N5 C4 H4A 108.5 . .
N5 C4 H4B 108.5 . .
C4 N5 H5A 111(4) . .
C4 N5 H5B 103(5) . .
C4 N5 H5C 112(6) . .
H5A N5 H5B 108(7) . .
H5A N5 H5C 105(8) . .
H5B N5 H5C 119(8) . .

loop_
_geom_bond_atom_site_label_1
_geom_bond_atom_site_label_2
_geom_bond_distance
_geom_bond_site_symmetry_2
Cl3 Pd2 2.3204(13) .
Cl4 Pd2 2.3057(13) .
Pd1 Cl1 2.3234(12) 3_676
Pd1 Cl1 2.3234(12) .
Pd1 Cl2 2.3045(13) .
Pd1 Cl2 2.3045(13) 3_676
N1 H1A 0.82(6) .
N1 H1B 0.79(7) .
N1 H1C 0.99(10) .
N1 C2 1.468(6) .
C2 H2A 0.9700 .
C2 H2B 0.9700 .
C2 C3 1.465(7) .
C3 H3A 0.9700 .
C3 H3B 0.9700 .
C3 C4 1.500(7) .
C4 H4A 0.9700 .
C4 H4B 0.9700 .
C4 N5 1.467(7) .
N5 H5A 0.78(6) .
N5 H5B 0.86(9) .
N5 H5C 0.81(9) .

loop_
_geom_hbond_atom_site_label_D
_geom_hbond_atom_site_label_H
_geom_hbond_atom_site_label_A
_geom_hbond_distance_DH
_geom_hbond_distance_HA
_geom_hbond_distance_DA
_geom_hbond_angle_DHA
_geom_hbond_site_symmetry_A
_geom_hbond_publ_flag
N1 H1A Cl4 0.82(6) 2.52(6) 3.291(6) 158(5) 2 yes
N1 H1B Cl1 0.79(7) 2.63(7) 3.235(5) 135(6) 2_645 yes
N1 H1B Cl2 0.79(7) 2.78(7) 3.475(5) 147(6) 4_675 yes
N1 H1C Cl3 0.99(10) 2.45(10) 3.380(7) 157(7) 4_665 yes
N1 H1C Cl4 0.99(10) 2.80(8) 3.379(5) 118(6) 4_665 yes
N5 H5A Cl3 0.78(6) 2.56(6) 3.327(6) 167(6) 3_666 yes
N5 H5B Cl2 0.86(9) 2.46(9) 3.284(7) 160(7) . yes
N5 H5C Cl1 0.81(9) 2.69(9) 3.461(8) 160(7) 1_545 yes
N5 H5C Cl2 0.81(9) 2.89(8) 3.407(6) 124(7) 3_666 yes

loop_
_geom_torsion_atom_site_label_1
_geom_torsion_atom_site_label_2
_geom_torsion_atom_site_label_3
_geom_torsion_atom_site_label_4
_geom_torsion
_geom_torsion_site_symmetry_1
_geom_torsion_site_symmetry_2
_geom_torsion_site_symmetry_3
_geom_torsion_site_symmetry_4
N1 C2 C3 C4 -164.5(5) . . . .
C2 C3 C4 N5 -70.8(7) . . . .
